data_7716420
loop_
_publ_author_name
'Franzen, Jonas H.'
'Wilm, Lukas F. B.'
'Rotering, Philipp'
'Wurst, Klaus'
'Seidl, Michael'
'Dielmann, Fabian'

_publ_section_title
;
 Electron-rich pyridines with <i>para</i>-N-heterocyclic imine
 substituents: ligand properties and coordination to CO<sub>2</sub>,
 SO<sub>2</sub>, BCl<sub>3</sub> and Pd<sup>II</sup> complexes.
;
_journal_issue 28
_journal_name_full 'Dalton transactions (Cambridge, England : 2003)'
_journal_page_first 11876
_journal_page_last 11883
_journal_paper_doi 10.1039/d4dt01399a
_journal_volume 53
_journal_year 2024
_chemical_formula_moiety 'C29 H42 Br2 N6 Pd, 2(C H Cl3)'
_chemical_formula_sum 'C31 H44 Br2 Cl6 N6 Pd'
_chemical_formula_weight 979.64
_space_group_crystal_system monoclinic
_space_group_IT_number 14
_space_group_name_Hall '-P 2ybc'
_space_group_name_H-M_alt 'P 1 21/c 1'
_atom_sites_solution_hydrogens geom
_atom_sites_solution_primary iterative
_audit_creation_date 2024-05-08
_audit_creation_method
;
Olex2 1.5-alpha
(compiled 2024.02.16 svn.r378c4104 for OlexSys, GUI svn.r6928)
;
_audit_update_record
;
2024-05-08 deposited with the CCDC.	2024-06-18 downloaded from the CCDC.
;
_cell_angle_alpha 90
_cell_angle_beta 95.4543(10)
_cell_angle_gamma 90
_cell_formula_units_Z 4
_cell_length_a 10.4329(2)
_cell_length_b 12.7505(3)
_cell_length_c 30.4283(6)
_cell_measurement_reflns_used 9792
_cell_measurement_temperature 100
_cell_measurement_theta_max 30.034
_cell_measurement_theta_min 2.951
_cell_volume 4029.39(15)
_computing_cell_refinement 'Bruker SAINT-V 8.34A'
_computing_data_collection 'Bruker Apex III'
_computing_data_reduction 'Bruker SAINT-V 8.34A'
_computing_molecular_graphics 'Olex2 1.5-alpha (Dolomanov et al., 2009)'
_computing_publication_material 'Olex2 1.5-alpha (Dolomanov et al., 2009)'
_computing_structure_refinement 'SHELXL 2018/3 (Sheldrick, 2015)'
_computing_structure_solution
;
Superflip  (Palatinus & Chapuis, 2007;Palatinus & van der Lee, 2008;
Palatinus et al., 2012)
;
_diffrn_ambient_temperature 100.00
_diffrn_measured_fraction_theta_full 0.998
_diffrn_measured_fraction_theta_max 0.997
_diffrn_measurement_device_type 'Bruker APEX-II CCD'
_diffrn_measurement_method '\f and \w scans'
_diffrn_radiation_type MoK\a
_diffrn_radiation_wavelength 0.71073
_diffrn_reflns_av_R_equivalents 0.0396
_diffrn_reflns_av_unetI/netI 0.0299
_diffrn_reflns_Laue_measured_fraction_full 0.998
_diffrn_reflns_Laue_measured_fraction_max 0.997
_diffrn_reflns_limit_h_max 14
_diffrn_reflns_limit_h_min -14
_diffrn_reflns_limit_k_max 17
_diffrn_reflns_limit_k_min -17
_diffrn_reflns_limit_l_max 42
_diffrn_reflns_limit_l_min -42
_diffrn_reflns_number 62658
_diffrn_reflns_point_group_measured_fraction_full 0.998
_diffrn_reflns_point_group_measured_fraction_max 0.997
_diffrn_reflns_theta_full 25.242
_diffrn_reflns_theta_max 30.060
_diffrn_reflns_theta_min 1.733
_exptl_absorpt_coefficient_mu 2.872
_exptl_absorpt_correction_T_max 1.0000
_exptl_absorpt_correction_T_min 0.7844
_exptl_absorpt_correction_type multi-scan
_exptl_absorpt_process_details
;
? was used for absorption correction.
wR2(int) was 0.1201 before and 0.0454 after correction.
The Ratio of minimum to maximum transmission is 0.7844.
The \l/2 correction factor is 0.00150.
;
_exptl_crystal_colour yellow
_exptl_crystal_colour_primary yellow
_exptl_crystal_density_diffrn 1.615
_exptl_crystal_description plate
_exptl_crystal_F_000 1960
_exptl_crystal_size_max 0.31
_exptl_crystal_size_mid 0.2
_exptl_crystal_size_min 0.02
_refine_diff_density_max 0.978
_refine_diff_density_min -1.236
_refine_diff_density_rms 0.097
_refine_ls_extinction_method none
_refine_ls_goodness_of_fit_ref 1.044
_refine_ls_hydrogen_treatment constr
_refine_ls_matrix_type full
_refine_ls_number_parameters 425
_refine_ls_number_reflns 11775
_refine_ls_number_restraints 0
_refine_ls_restrained_S_all 1.044
_refine_ls_R_factor_all 0.0445
_refine_ls_R_factor_gt 0.0337
_refine_ls_shift/su_max 0.002
_refine_ls_shift/su_mean 0.000
_refine_ls_structure_factor_coef Fsqd
_refine_ls_weighting_details 'w=1/[\s^2^(Fo^2^)+(0.0286P)^2^+7.8721P] where P=(Fo^2^+2Fc^2^)/3'
_refine_ls_weighting_scheme calc
_refine_ls_wR_factor_gt 0.0762
_refine_ls_wR_factor_ref 0.0806
_reflns_Friedel_coverage 0.000
_reflns_number_gt 9921
_reflns_number_total 11775
_reflns_threshold_expression 'I > 2\s(I)'
_cod_data_source_file d4dt01399a2.cif
_cod_data_source_block compound_7
_cod_depositor_comments 'Adding full bibliography for 7716413--7716422.cif.'
_cod_database_code 7716420
_shelx_shelxl_version_number 2018/3
_shelx_space_group_comment
;
The symmetry employed for this shelxl refinement is uniquely defined
by the following loop, which should always be used as a source of
symmetry information in preference to the above space-group names.
They are only intended as comments.
;
_olex2_refinement_description
;
1. Fixed Uiso
 At 1.2 times of:
  All C(H) groups
 At 1.5 times of:
  All C(H,H,H) groups
2.a Ternary CH refined with riding coordinates:
 C11(H11), C14(H14), C24(H24), C27(H27), C31(H31), C30(H30)
2.b Aromatic/amide H refined with riding coordinates:
 C1(H1), C2(H2), C4(H4), C5(H5), C20(H20), C21(H21), C22(H22), C23(H23)
2.c Idealised Me refined as rotating group:
 C9(H9A,H9B,H9C), C10(H10A,H10B,H10C), C12(H12A,H12B,H12C), C13(H13A,H13B,
 H13C), C15(H15A,H15B,H15C), C16(H16A,H16B,H16C), C25(H25A,H25B,H25C), C26(H26A,
 H26B,H26C), C28(H28A,H28B,H28C), C29(H29A,H29B,H29C)
;
_olex2_submission_special_instructions 'No special instructions were received'

loop_
_space_group_symop_operation_xyz
'x, y, z'
'-x, y+1/2, -z+1/2'
'-x, -y, -z'
'x, -y-1/2, z-1/2'

loop_
_atom_site_label
_atom_site_type_symbol
_atom_site_fract_x
_atom_site_fract_y
_atom_site_fract_z
_atom_site_U_iso_or_equiv
_atom_site_adp_type
_atom_site_occupancy
_atom_site_site_symmetry_order
_atom_site_calc_flag
_atom_site_refinement_flags_posn
_atom_site_refinement_flags_adp
_atom_site_refinement_flags_occupancy
_atom_site_disorder_assembly
_atom_site_disorder_group
Pd1 Pd 0.74306(2) 0.68394(2) 0.32139(2) 0.01198(4) Uani 1 1 d . . . . .
Br1 Br 0.78410(2) 0.58214(2) 0.25698(2) 0.02007(6) Uani 1 1 d . . . . .
Br2 Br 0.69787(3) 0.79967(2) 0.38115(2) 0.02441(6) Uani 1 1 d . . . . .
N1 N 0.75886(18) 0.55251(15) 0.36247(6) 0.0148(4) Uani 1 1 d . . . . .
N2 N 0.7963(2) 0.28945(16) 0.44563(7) 0.0189(4) Uani 1 1 d . . . . .
N3 N 1.0225(2) 0.25319(17) 0.46728(7) 0.0192(4) Uani 1 1 d . . . . .
N4 N 0.9056(2) 0.12671(16) 0.43645(7) 0.0187(4) Uani 1 1 d . . . . .
N5 N 0.62018(18) 0.84286(16) 0.26041(7) 0.0152(4) Uani 1 1 d . . . . .
N6 N 0.82830(18) 0.86317(16) 0.26971(6) 0.0151(4) Uani 1 1 d . . . . .
C1 C 0.8581(2) 0.48526(19) 0.36109(8) 0.0175(4) Uani 1 1 d . . . . .
H1 H 0.918980 0.498703 0.340447 0.021 Uiso 1 1 calc R U . . .
C2 C 0.8767(2) 0.39869(19) 0.38765(8) 0.0175(4) Uani 1 1 d . . . . .
H2 H 0.949471 0.355047 0.385204 0.021 Uiso 1 1 calc R U . . .
C3 C 0.7884(2) 0.37356(19) 0.41873(8) 0.0163(4) Uani 1 1 d . . . . .
C4 C 0.6836(2) 0.44398(19) 0.41926(8) 0.0175(4) Uani 1 1 d . . . . .
H4 H 0.619097 0.431470 0.438679 0.021 Uiso 1 1 calc R U . . .
C5 C 0.6740(2) 0.53007(19) 0.39208(8) 0.0159(4) Uani 1 1 d . . . . .
H5 H 0.603671 0.576578 0.394177 0.019 Uiso 1 1 calc R U . . .
C6 C 0.9033(2) 0.22896(19) 0.44815(8) 0.0178(4) Uani 1 1 d . . . . .
C7 C 1.1006(2) 0.1635(2) 0.46802(8) 0.0210(5) Uani 1 1 d . . . . .
C8 C 1.0277(3) 0.0853(2) 0.44897(8) 0.0204(5) Uani 1 1 d . . . . .
C9 C 1.2397(3) 0.1623(2) 0.48526(9) 0.0284(6) Uani 1 1 d . . . . .
H9A H 1.287376 0.211770 0.468288 0.043 Uiso 1 1 calc R U . . .
H9B H 1.274524 0.091563 0.482347 0.043 Uiso 1 1 calc R U . . .
H9C H 1.248287 0.182913 0.516429 0.043 Uiso 1 1 calc R U . . .
C10 C 1.0630(3) -0.0267(2) 0.44146(9) 0.0270(6) Uani 1 1 d . . . . .
H10A H 1.000272 -0.072946 0.453686 0.040 Uiso 1 1 calc R U . . .
H10B H 1.149043 -0.040780 0.456081 0.040 Uiso 1 1 calc R U . . .
H10C H 1.062708 -0.039655 0.409706 0.040 Uiso 1 1 calc R U . . .
C11 C 1.0512(3) 0.3573(2) 0.48770(9) 0.0229(5) Uani 1 1 d . . . . .
H11 H 0.973198 0.401881 0.480426 0.027 Uiso 1 1 calc R U . . .
C12 C 1.0688(3) 0.3469(2) 0.53786(9) 0.0342(7) Uani 1 1 d . . . . .
H12A H 0.994976 0.309489 0.547990 0.051 Uiso 1 1 calc R U . . .
H12B H 1.074664 0.416903 0.551224 0.051 Uiso 1 1 calc R U . . .
H12C H 1.147913 0.307758 0.546590 0.051 Uiso 1 1 calc R U . . .
C13 C 1.1622(3) 0.4124(2) 0.46906(12) 0.0346(7) Uani 1 1 d . . . . .
H13A H 1.242514 0.375232 0.478241 0.052 Uiso 1 1 calc R U . . .
H13B H 1.167998 0.484618 0.480084 0.052 Uiso 1 1 calc R U . . .
H13C H 1.148068 0.413095 0.436754 0.052 Uiso 1 1 calc R U . . .
C14 C 0.8011(3) 0.0703(2) 0.40994(9) 0.0236(5) Uani 1 1 d . . . . .
H14 H 0.830686 -0.003662 0.406593 0.028 Uiso 1 1 calc R U . . .
C15 C 0.6783(3) 0.0660(2) 0.43292(11) 0.0305(6) Uani 1 1 d . . . . .
H15A H 0.639497 0.136011 0.432892 0.046 Uiso 1 1 calc R U . . .
H15B H 0.698365 0.042262 0.463431 0.046 Uiso 1 1 calc R U . . .
H15C H 0.617621 0.016969 0.417277 0.046 Uiso 1 1 calc R U . . .
C16 C 0.7778(3) 0.1166(3) 0.36381(9) 0.0343(7) Uani 1 1 d . . . . .
H16A H 0.740738 0.186870 0.365591 0.051 Uiso 1 1 calc R U . . .
H16B H 0.718077 0.071587 0.345549 0.051 Uiso 1 1 calc R U . . .
H16C H 0.859689 0.121055 0.350569 0.051 Uiso 1 1 calc R U . . .
C17 C 0.7297(2) 0.80483(18) 0.28173(7) 0.0141(4) Uani 1 1 d . . . . .
C18 C 0.6480(2) 0.92885(18) 0.23435(7) 0.0152(4) Uani 1 1 d . . . . .
C19 C 0.7818(2) 0.94130(19) 0.24022(8) 0.0159(4) Uani 1 1 d . . . . .
C20 C 0.8438(2) 1.0199(2) 0.21865(8) 0.0197(5) Uani 1 1 d . . . . .
H20 H 0.934441 1.029255 0.223110 0.024 Uiso 1 1 calc R U . . .
C21 C 0.7668(3) 1.0840(2) 0.19032(9) 0.0232(5) Uani 1 1 d . . . . .
H21 H 0.805894 1.137630 0.174530 0.028 Uiso 1 1 calc R U . . .
C22 C 0.6329(3) 1.0715(2) 0.18440(9) 0.0240(5) Uani 1 1 d . . . . .
H22 H 0.583478 1.117023 0.164715 0.029 Uiso 1 1 calc R U . . .
C23 C 0.5708(2) 0.9948(2) 0.20645(8) 0.0205(5) Uani 1 1 d . . . . .
H23 H 0.479861 0.987239 0.202767 0.025 Uiso 1 1 calc R U . . .
C24 C 0.4927(2) 0.7984(2) 0.26759(8) 0.0180(5) Uani 1 1 d . . . . .
H24 H 0.509435 0.732403 0.284972 0.022 Uiso 1 1 calc R U . . .
C25 C 0.4211(3) 0.8715(2) 0.29602(9) 0.0277(6) Uani 1 1 d . . . . .
H25A H 0.403965 0.938047 0.280432 0.042 Uiso 1 1 calc R U . . .
H25B H 0.473621 0.884584 0.323921 0.042 Uiso 1 1 calc R U . . .
H25C H 0.339381 0.839192 0.302082 0.042 Uiso 1 1 calc R U . . .
C26 C 0.4162(3) 0.7673(3) 0.22471(10) 0.0319(6) Uani 1 1 d . . . . .
H26A H 0.387336 0.830534 0.208350 0.048 Uiso 1 1 calc R U . . .
H26B H 0.341220 0.725787 0.231174 0.048 Uiso 1 1 calc R U . . .
H26C H 0.470694 0.725448 0.206877 0.048 Uiso 1 1 calc R U . . .
C27 C 0.9641(2) 0.8418(2) 0.28572(8) 0.0234(5) Uani 1 1 d . . . . .
H27 H 0.962854 0.778427 0.305023 0.028 Uiso 1 1 calc R U . . .
C28 C 1.0181(3) 0.9284(3) 0.31475(10) 0.0327(6) Uani 1 1 d . . . . .
H28A H 1.024841 0.992205 0.297136 0.049 Uiso 1 1 calc R U . . .
H28B H 1.103765 0.908519 0.328181 0.049 Uiso 1 1 calc R U . . .
H28C H 0.961263 0.941508 0.338004 0.049 Uiso 1 1 calc R U . . .
C29 C 1.0418(2) 0.8115(2) 0.24807(9) 0.0211(5) Uani 1 1 d . . . . .
H29A H 1.002449 0.750245 0.232741 0.032 Uiso 1 1 calc R U . . .
H29B H 1.130102 0.794525 0.259781 0.032 Uiso 1 1 calc R U . . .
H29C H 1.043073 0.870244 0.227330 0.032 Uiso 1 1 calc R U . . .
Cl4 Cl 0.41142(10) 0.28181(8) 0.37932(3) 0.0493(2) Uani 1 1 d . . . . .
Cl5 Cl 0.33235(8) 0.06486(7) 0.37577(3) 0.03932(18) Uani 1 1 d . . . . .
Cl6 Cl 0.14306(9) 0.22628(9) 0.35706(3) 0.0528(3) Uani 1 1 d . . . . .
C31 C 0.3034(3) 0.1901(3) 0.35302(9) 0.0317(6) Uani 1 1 d . . . . .
H31 H 0.318208 0.187350 0.321048 0.038 Uiso 1 1 calc R U . . .
Cl1 Cl 0.48645(10) 0.64188(8) 0.47834(3) 0.0521(2) Uani 1 1 d . . . . .
Cl2 Cl 0.26207(13) 0.70520(13) 0.42165(4) 0.0785(4) Uani 1 1 d . . . . .
Cl3 Cl 0.43401(8) 0.86074(7) 0.46126(3) 0.04265(19) Uani 1 1 d . . . . .
C30 C 0.3652(3) 0.7361(3) 0.46841(10) 0.0338(7) Uani 1 1 d . . . . .
H30 H 0.313893 0.738946 0.494518 0.041 Uiso 1 1 calc R U . . .

loop_
_atom_site_aniso_label
_atom_site_aniso_U_11
_atom_site_aniso_U_22
_atom_site_aniso_U_33
_atom_site_aniso_U_23
_atom_site_aniso_U_13
_atom_site_aniso_U_12
Pd1 0.01193(7) 0.01188(8) 0.01217(7) 0.00094(6) 0.00135(5) 0.00135(6)
Br1 0.02509(12) 0.01887(12) 0.01625(11) -0.00213(9) 0.00201(9) 0.00326(9)
Br2 0.03892(15) 0.01735(12) 0.01711(11) -0.00171(9) 0.00349(10) 0.00608(10)
N1 0.0159(8) 0.0133(9) 0.0153(9) 0.0014(7) 0.0023(7) 0.0019(7)
N2 0.0209(9) 0.0147(9) 0.0215(10) 0.0032(8) 0.0035(8) 0.0038(8)
N3 0.0204(9) 0.0169(10) 0.0197(10) -0.0026(8) -0.0011(8) 0.0037(8)
N4 0.0243(10) 0.0156(10) 0.0158(9) 0.0003(8) -0.0007(8) 0.0012(8)
N5 0.0110(8) 0.0164(9) 0.0181(9) 0.0020(8) 0.0002(7) 0.0011(7)
N6 0.0113(8) 0.0191(10) 0.0147(9) 0.0033(7) 0.0002(7) -0.0003(7)
C1 0.0186(10) 0.0189(11) 0.0154(10) 0.0006(9) 0.0041(8) 0.0038(9)
C2 0.0172(10) 0.0175(11) 0.0179(11) 0.0020(9) 0.0025(8) 0.0062(9)
C3 0.0184(10) 0.0143(11) 0.0158(10) -0.0008(8) -0.0006(8) 0.0004(8)
C4 0.0166(10) 0.0172(11) 0.0190(11) 0.0022(9) 0.0036(8) 0.0014(9)
C5 0.0141(9) 0.0168(11) 0.0168(10) -0.0001(9) 0.0017(8) 0.0025(8)
C6 0.0228(11) 0.0163(11) 0.0143(10) 0.0025(9) 0.0018(8) 0.0025(9)
C7 0.0257(12) 0.0235(13) 0.0133(10) -0.0008(9) -0.0012(9) 0.0088(10)
C8 0.0289(12) 0.0178(11) 0.0145(10) 0.0017(9) 0.0021(9) 0.0073(10)
C9 0.0257(13) 0.0335(15) 0.0246(13) -0.0034(11) -0.0045(10) 0.0104(11)
C10 0.0344(14) 0.0214(13) 0.0244(13) -0.0016(10) -0.0006(11) 0.0095(11)
C11 0.0250(12) 0.0186(12) 0.0240(12) -0.0033(10) -0.0031(10) 0.0029(10)
C12 0.0523(19) 0.0246(14) 0.0231(13) -0.0057(11) -0.0103(13) 0.0054(13)
C13 0.0322(15) 0.0233(14) 0.0480(19) -0.0025(13) 0.0028(13) -0.0011(12)
C14 0.0302(13) 0.0166(12) 0.0230(12) -0.0019(10) -0.0027(10) 0.0002(10)
C15 0.0275(13) 0.0246(14) 0.0391(16) -0.0024(12) 0.0012(12) -0.0014(11)
C16 0.0496(18) 0.0297(15) 0.0213(13) -0.0010(11) -0.0087(12) -0.0028(13)
C17 0.0133(9) 0.0142(10) 0.0147(10) -0.0014(8) 0.0013(8) 0.0017(8)
C18 0.0156(10) 0.0149(11) 0.0149(10) 0.0006(8) 0.0007(8) 0.0019(8)
C19 0.0174(10) 0.0159(11) 0.0142(10) 0.0010(8) 0.0008(8) -0.0001(8)
C20 0.0219(11) 0.0201(12) 0.0176(11) 0.0014(9) 0.0034(9) -0.0020(9)
C21 0.0320(13) 0.0180(12) 0.0199(11) 0.0034(9) 0.0043(10) -0.0017(10)
C22 0.0312(13) 0.0186(12) 0.0214(12) 0.0032(10) -0.0018(10) 0.0070(10)
C23 0.0187(11) 0.0201(12) 0.0222(12) 0.0014(10) -0.0008(9) 0.0061(9)
C24 0.0107(9) 0.0223(12) 0.0211(11) 0.0010(9) 0.0018(8) -0.0014(8)
C25 0.0193(12) 0.0362(16) 0.0284(14) -0.0006(12) 0.0068(10) 0.0068(11)
C26 0.0193(12) 0.0490(19) 0.0271(14) -0.0043(13) 0.0011(10) -0.0101(12)
C27 0.0108(10) 0.0380(15) 0.0209(12) 0.0028(11) -0.0012(8) 0.0016(10)
C28 0.0253(13) 0.0463(18) 0.0261(14) -0.0042(13) 0.0006(10) -0.0067(12)
C29 0.0150(10) 0.0241(13) 0.0241(12) 0.0005(10) 0.0020(9) 0.0004(9)
Cl4 0.0707(6) 0.0424(5) 0.0354(4) -0.0056(4) 0.0084(4) -0.0148(4)
Cl5 0.0395(4) 0.0341(4) 0.0428(4) -0.0081(3) -0.0038(3) 0.0076(3)
Cl6 0.0445(5) 0.0849(7) 0.0294(4) 0.0011(4) 0.0051(3) 0.0372(5)
C31 0.0354(15) 0.0396(17) 0.0205(13) -0.0034(12) 0.0043(11) 0.0071(13)
Cl1 0.0581(5) 0.0440(5) 0.0596(6) 0.0157(4) 0.0338(5) 0.0211(4)
Cl2 0.0728(8) 0.1163(11) 0.0440(6) -0.0136(6) -0.0078(5) -0.0267(7)
Cl3 0.0396(4) 0.0383(4) 0.0527(5) 0.0086(4) 0.0179(4) 0.0060(3)
C30 0.0302(14) 0.0452(19) 0.0275(14) 0.0020(13) 0.0101(11) 0.0030(13)

loop_
_atom_type_symbol
_atom_type_description
_atom_type_scat_dispersion_real
_atom_type_scat_dispersion_imag
_atom_type_scat_source
C C 0.0033 0.0016 'International Tables Vol C Tables 4.2.6.8 and 6.1.1.4'
H H 0.0000 0.0000 'International Tables Vol C Tables 4.2.6.8 and 6.1.1.4'
Br Br -0.2901 2.4595 'International Tables Vol C Tables 4.2.6.8 and 6.1.1.4'
Cl Cl 0.1484 0.1585 'International Tables Vol C Tables 4.2.6.8 and 6.1.1.4'
N N 0.0061 0.0033 'International Tables Vol C Tables 4.2.6.8 and 6.1.1.4'
Pd Pd -0.9988 1.0072 'International Tables Vol C Tables 4.2.6.8 and 6.1.1.4'

loop_
_geom_angle_atom_site_label_1
_geom_angle_atom_site_label_2
_geom_angle_atom_site_label_3
_geom_angle
_geom_angle_site_symmetry_1
_geom_angle_site_symmetry_3
_geom_angle_publ_flag
Br1 Pd1 Br2 174.593(11) . . ?
N1 Pd1 Br1 92.55(5) . . ?
N1 Pd1 Br2 92.83(5) . . ?
C17 Pd1 Br1 86.03(7) . . ?
C17 Pd1 Br2 88.60(7) . . ?
C17 Pd1 N1 178.56(9) . . ?
C1 N1 Pd1 120.59(16) . . ?
C1 N1 C5 116.1(2) . . ?
C5 N1 Pd1 123.31(15) . . ?
C3 N2 C6 119.4(2) . . ?
C6 N3 C7 109.2(2) . . ?
C6 N3 C11 121.6(2) . . ?
C7 N3 C11 128.9(2) . . ?
C6 N4 C8 109.3(2) . . ?
C6 N4 C14 125.6(2) . . ?
C8 N4 C14 124.7(2) . . ?
C17 N5 C18 110.00(19) . . ?
C17 N5 C24 121.5(2) . . ?
C18 N5 C24 128.40(19) . . ?
C17 N6 C19 109.94(18) . . ?
C17 N6 C27 122.7(2) . . ?
C19 N6 C27 127.3(2) . . ?
N1 C1 H1 118.0 . . ?
N1 C1 C2 124.0(2) . . ?
C2 C1 H1 118.0 . . ?
C1 C2 H2 119.6 . . ?
C1 C2 C3 120.7(2) . . ?
C3 C2 H2 119.6 . . ?
N2 C3 C2 125.4(2) . . ?
N2 C3 C4 120.1(2) . . ?
C4 C3 C2 114.6(2) . . ?
C3 C4 H4 119.6 . . ?
C5 C4 C3 120.8(2) . . ?
C5 C4 H4 119.6 . . ?
N1 C5 C4 123.8(2) . . ?
N1 C5 H5 118.1 . . ?
C4 C5 H5 118.1 . . ?
N2 C6 N3 127.7(2) . . ?
N4 C6 N2 124.7(2) . . ?
N4 C6 N3 107.1(2) . . ?
N3 C7 C9 123.8(2) . . ?
C8 C7 N3 107.0(2) . . ?
C8 C7 C9 129.1(2) . . ?
N4 C8 C10 123.3(2) . . ?
C7 C8 N4 107.4(2) . . ?
C7 C8 C10 129.2(2) . . ?
C7 C9 H9A 109.5 . . ?
C7 C9 H9B 109.5 . . ?
C7 C9 H9C 109.5 . . ?
H9A C9 H9B 109.5 . . ?
H9A C9 H9C 109.5 . . ?
H9B C9 H9C 109.5 . . ?
C8 C10 H10A 109.5 . . ?
C8 C10 H10B 109.5 . . ?
C8 C10 H10C 109.5 . . ?
H10A C10 H10B 109.5 . . ?
H10A C10 H10C 109.5 . . ?
H10B C10 H10C 109.5 . . ?
N3 C11 H11 106.8 . . ?
N3 C11 C12 110.0(2) . . ?
N3 C11 C13 113.0(2) . . ?
C12 C11 H11 106.8 . . ?
C13 C11 H11 106.8 . . ?
C13 C11 C12 113.1(2) . . ?
C11 C12 H12A 109.5 . . ?
C11 C12 H12B 109.5 . . ?
C11 C12 H12C 109.5 . . ?
H12A C12 H12B 109.5 . . ?
H12A C12 H12C 109.5 . . ?
H12B C12 H12C 109.5 . . ?
C11 C13 H13A 109.5 . . ?
C11 C13 H13B 109.5 . . ?
C11 C13 H13C 109.5 . . ?
H13A C13 H13B 109.5 . . ?
H13A C13 H13C 109.5 . . ?
H13B C13 H13C 109.5 . . ?
N4 C14 H14 107.2 . . ?
N4 C14 C15 112.1(2) . . ?
N4 C14 C16 111.0(2) . . ?
C15 C14 H14 107.2 . . ?
C15 C14 C16 111.8(2) . . ?
C16 C14 H14 107.2 . . ?
C14 C15 H15A 109.5 . . ?
C14 C15 H15B 109.5 . . ?
C14 C15 H15C 109.5 . . ?
H15A C15 H15B 109.5 . . ?
H15A C15 H15C 109.5 . . ?
H15B C15 H15C 109.5 . . ?
C14 C16 H16A 109.5 . . ?
C14 C16 H16B 109.5 . . ?
C14 C16 H16C 109.5 . . ?
H16A C16 H16B 109.5 . . ?
H16A C16 H16C 109.5 . . ?
H16B C16 H16C 109.5 . . ?
N5 C17 Pd1 125.97(17) . . ?
N6 C17 Pd1 126.28(16) . . ?
N6 C17 N5 107.7(2) . . ?
C19 C18 N5 105.94(19) . . ?
C23 C18 N5 132.7(2) . . ?
C23 C18 C19 121.4(2) . . ?
N6 C19 C18 106.4(2) . . ?
C20 C19 N6 132.0(2) . . ?
C20 C19 C18 121.6(2) . . ?
C19 C20 H20 121.6 . . ?
C21 C20 C19 116.7(2) . . ?
C21 C20 H20 121.6 . . ?
C20 C21 H21 119.2 . . ?
C20 C21 C22 121.7(2) . . ?
C22 C21 H21 119.2 . . ?
C21 C22 H22 119.2 . . ?
C23 C22 C21 121.7(2) . . ?
C23 C22 H22 119.2 . . ?
C18 C23 H23 121.6 . . ?
C22 C23 C18 116.9(2) . . ?
C22 C23 H23 121.6 . . ?
N5 C24 H24 106.6 . . ?
N5 C24 C25 110.3(2) . . ?
N5 C24 C26 112.3(2) . . ?
C25 C24 H24 106.6 . . ?
C26 C24 H24 106.6 . . ?
C26 C24 C25 113.8(2) . . ?
C24 C25 H25A 109.5 . . ?
C24 C25 H25B 109.5 . . ?
C24 C25 H25C 109.5 . . ?
H25A C25 H25B 109.5 . . ?
H25A C25 H25C 109.5 . . ?
H25B C25 H25C 109.5 . . ?
C24 C26 H26A 109.5 . . ?
C24 C26 H26B 109.5 . . ?
C24 C26 H26C 109.5 . . ?
H26A C26 H26B 109.5 . . ?
H26A C26 H26C 109.5 . . ?
H26B C26 H26C 109.5 . . ?
N6 C27 H27 106.0 . . ?
N6 C27 C28 110.8(2) . . ?
N6 C27 C29 111.2(2) . . ?
C28 C27 H27 106.0 . . ?
C28 C27 C29 116.0(2) . . ?
C29 C27 H27 106.0 . . ?
C27 C28 H28A 109.5 . . ?
C27 C28 H28B 109.5 . . ?
C27 C28 H28C 109.5 . . ?
H28A C28 H28B 109.5 . . ?
H28A C28 H28C 109.5 . . ?
H28B C28 H28C 109.5 . . ?
C27 C29 H29A 109.5 . . ?
C27 C29 H29B 109.5 . . ?
C27 C29 H29C 109.5 . . ?
H29A C29 H29B 109.5 . . ?
H29A C29 H29C 109.5 . . ?
H29B C29 H29C 109.5 . . ?
Cl4 C31 H31 108.3 . . ?
Cl5 C31 Cl4 110.25(16) . . ?
Cl5 C31 H31 108.3 . . ?
Cl6 C31 Cl4 111.57(17) . . ?
Cl6 C31 Cl5 109.95(18) . . ?
Cl6 C31 H31 108.3 . . ?
Cl1 C30 Cl3 110.11(17) . . ?
Cl1 C30 H30 108.7 . . ?
Cl2 C30 Cl1 111.40(19) . . ?
Cl2 C30 Cl3 109.22(18) . . ?
Cl2 C30 H30 108.7 . . ?
Cl3 C30 H30 108.7 . . ?

loop_
_geom_bond_atom_site_label_1
_geom_bond_atom_site_label_2
_geom_bond_distance
_geom_bond_site_symmetry_2
_geom_bond_publ_flag
Pd1 Br1 2.4225(3) . ?
Pd1 Br2 2.4228(3) . ?
Pd1 N1 2.0879(19) . ?
Pd1 C17 1.954(2) . ?
N1 C1 1.348(3) . ?
N1 C5 1.353(3) . ?
N2 C3 1.347(3) . ?
N2 C6 1.353(3) . ?
N3 C6 1.357(3) . ?
N3 C7 1.403(3) . ?
N3 C11 1.484(3) . ?
N4 C6 1.352(3) . ?
N4 C8 1.398(3) . ?
N4 C14 1.480(3) . ?
N5 C17 1.350(3) . ?
N5 C18 1.400(3) . ?
N5 C24 1.481(3) . ?
N6 C17 1.348(3) . ?
N6 C19 1.396(3) . ?
N6 C27 1.479(3) . ?
C1 H1 0.9500 . ?
C1 C2 1.371(3) . ?
C2 H2 0.9500 . ?
C2 C3 1.418(3) . ?
C3 C4 1.416(3) . ?
C4 H4 0.9500 . ?
C4 C5 1.372(3) . ?
C5 H5 0.9500 . ?
C7 C8 1.351(4) . ?
C7 C9 1.495(4) . ?
C8 C10 1.498(4) . ?
C9 H9A 0.9800 . ?
C9 H9B 0.9800 . ?
C9 H9C 0.9800 . ?
C10 H10A 0.9800 . ?
C10 H10B 0.9800 . ?
C10 H10C 0.9800 . ?
C11 H11 1.0000 . ?
C11 C12 1.526(4) . ?
C11 C13 1.511(4) . ?
C12 H12A 0.9800 . ?
C12 H12B 0.9800 . ?
C12 H12C 0.9800 . ?
C13 H13A 0.9800 . ?
C13 H13B 0.9800 . ?
C13 H13C 0.9800 . ?
C14 H14 1.0000 . ?
C14 C15 1.518(4) . ?
C14 C16 1.521(4) . ?
C15 H15A 0.9800 . ?
C15 H15B 0.9800 . ?
C15 H15C 0.9800 . ?
C16 H16A 0.9800 . ?
C16 H16B 0.9800 . ?
C16 H16C 0.9800 . ?
C18 C19 1.400(3) . ?
C18 C23 1.395(3) . ?
C19 C20 1.390(3) . ?
C20 H20 0.9500 . ?
C20 C21 1.387(4) . ?
C21 H21 0.9500 . ?
C21 C22 1.400(4) . ?
C22 H22 0.9500 . ?
C22 C23 1.382(4) . ?
C23 H23 0.9500 . ?
C24 H24 1.0000 . ?
C24 C25 1.516(4) . ?
C24 C26 1.516(4) . ?
C25 H25A 0.9800 . ?
C25 H25B 0.9800 . ?
C25 H25C 0.9800 . ?
C26 H26A 0.9800 . ?
C26 H26B 0.9800 . ?
C26 H26C 0.9800 . ?
C27 H27 1.0000 . ?
C27 C28 1.491(4) . ?
C27 C29 1.515(4) . ?
C28 H28A 0.9800 . ?
C28 H28B 0.9800 . ?
C28 H28C 0.9800 . ?
C29 H29A 0.9800 . ?
C29 H29B 0.9800 . ?
C29 H29C 0.9800 . ?
Cl4 C31 1.762(3) . ?
Cl5 C31 1.756(3) . ?
Cl6 C31 1.751(3) . ?
C31 H31 1.0000 . ?
Cl1 C30 1.750(3) . ?
Cl2 C30 1.746(3) . ?
Cl3 C30 1.765(4) . ?
C30 H30 1.0000 . ?

loop_
_geom_torsion_atom_site_label_1
_geom_torsion_atom_site_label_2
_geom_torsion_atom_site_label_3
_geom_torsion_atom_site_label_4
_geom_torsion
_geom_torsion_site_symmetry_1
_geom_torsion_site_symmetry_2
_geom_torsion_site_symmetry_3
_geom_torsion_site_symmetry_4
_geom_torsion_publ_flag
Pd1 N1 C1 C2 178.50(19) . . . . ?
Pd1 N1 C5 C4 -179.93(18) . . . . ?
N1 C1 C2 C3 0.8(4) . . . . ?
N2 C3 C4 C5 180.0(2) . . . . ?
N3 C7 C8 N4 0.2(3) . . . . ?
N3 C7 C8 C10 -179.6(2) . . . . ?
N5 C18 C19 N6 -0.5(3) . . . . ?
N5 C18 C19 C20 179.5(2) . . . . ?
N5 C18 C23 C22 -178.0(2) . . . . ?
N6 C19 C20 C21 178.6(2) . . . . ?
C1 N1 C5 C4 -1.0(3) . . . . ?
C1 C2 C3 N2 178.6(2) . . . . ?
C1 C2 C3 C4 0.2(3) . . . . ?
C2 C3 C4 C5 -1.6(3) . . . . ?
C3 N2 C6 N3 71.4(3) . . . . ?
C3 N2 C6 N4 -117.4(3) . . . . ?
C3 C4 C5 N1 2.1(4) . . . . ?
C5 N1 C1 C2 -0.5(4) . . . . ?
C6 N2 C3 C2 8.6(4) . . . . ?
C6 N2 C3 C4 -173.2(2) . . . . ?
C6 N3 C7 C8 0.3(3) . . . . ?
C6 N3 C7 C9 177.6(2) . . . . ?
C6 N3 C11 C12 108.1(3) . . . . ?
C6 N3 C11 C13 -124.5(3) . . . . ?
C6 N4 C8 C7 -0.6(3) . . . . ?
C6 N4 C8 C10 179.2(2) . . . . ?
C6 N4 C14 C15 -62.9(3) . . . . ?
C6 N4 C14 C16 62.9(3) . . . . ?
C7 N3 C6 N2 171.7(2) . . . . ?
C7 N3 C6 N4 -0.7(3) . . . . ?
C7 N3 C11 C12 -64.4(3) . . . . ?
C7 N3 C11 C13 63.0(3) . . . . ?
C8 N4 C6 N2 -171.9(2) . . . . ?
C8 N4 C6 N3 0.8(3) . . . . ?
C8 N4 C14 C15 124.7(3) . . . . ?
C8 N4 C14 C16 -109.4(3) . . . . ?
C9 C7 C8 N4 -176.9(3) . . . . ?
C9 C7 C8 C10 3.3(5) . . . . ?
C11 N3 C6 N2 -2.1(4) . . . . ?
C11 N3 C6 N4 -174.5(2) . . . . ?
C11 N3 C7 C8 173.6(2) . . . . ?
C11 N3 C7 C9 -9.1(4) . . . . ?
C14 N4 C6 N2 14.8(4) . . . . ?
C14 N4 C6 N3 -172.5(2) . . . . ?
C14 N4 C8 C7 172.8(2) . . . . ?
C14 N4 C8 C10 -7.4(4) . . . . ?
C17 N5 C18 C19 0.8(3) . . . . ?
C17 N5 C18 C23 180.0(3) . . . . ?
C17 N5 C24 C25 105.0(3) . . . . ?
C17 N5 C24 C26 -126.9(3) . . . . ?
C17 N6 C19 C18 0.0(3) . . . . ?
C17 N6 C19 C20 -179.9(3) . . . . ?
C17 N6 C27 C28 -113.3(3) . . . . ?
C17 N6 C27 C29 116.1(3) . . . . ?
C18 N5 C17 Pd1 -178.97(16) . . . . ?
C18 N5 C17 N6 -0.8(3) . . . . ?
C18 N5 C24 C25 -71.4(3) . . . . ?
C18 N5 C24 C26 56.7(3) . . . . ?
C18 C19 C20 C21 -1.3(4) . . . . ?
C19 N6 C17 Pd1 178.63(17) . . . . ?
C19 N6 C17 N5 0.5(3) . . . . ?
C19 N6 C27 C28 68.4(3) . . . . ?
C19 N6 C27 C29 -62.2(3) . . . . ?
C19 C18 C23 C22 1.0(4) . . . . ?
C19 C20 C21 C22 1.3(4) . . . . ?
C20 C21 C22 C23 -0.1(4) . . . . ?
C21 C22 C23 C18 -1.1(4) . . . . ?
C23 C18 C19 N6 -179.8(2) . . . . ?
C23 C18 C19 C20 0.2(4) . . . . ?
C24 N5 C17 Pd1 4.0(3) . . . . ?
C24 N5 C17 N6 -177.8(2) . . . . ?
C24 N5 C18 C19 177.5(2) . . . . ?
C24 N5 C18 C23 -3.3(4) . . . . ?
C27 N6 C17 Pd1 0.0(3) . . . . ?
C27 N6 C17 N5 -178.1(2) . . . . ?
C27 N6 C19 C18 178.5(2) . . . . ?
C27 N6 C19 C20 -1.4(4) . . . . ?
